data_7032375
loop_
_publ_author_name
'Schnitter, Roland'
'Gallego, Daniel'
'Kersting, Berthold'

_publ_section_title
;
 Selective complexation of \a-amino acids and simple peptides via their
 carboxylate groups.
;
_journal_issue 36
_journal_name_full 'Dalton transactions (Cambridge, England : 2003)'
_journal_page_first 13637
_journal_page_last 13648
_journal_paper_doi 10.1039/c4dt02007c
_journal_volume 43
_journal_year 2014
_chemical_absolute_configuration L
_chemical_formula_sum 'C72 H101 B N10 Ni2 O3 S2'
_chemical_formula_weight 1346.98
_chemical_name_systematic
; 
 ? 
;
_space_group_IT_number 1
_symmetry_cell_setting triclinic
_symmetry_space_group_name_Hall 'P 1'
_symmetry_space_group_name_H-M 'P 1'
_atom_sites_solution_hydrogens geom
_atom_sites_solution_primary direct
_atom_sites_solution_secondary difmap
_audit_creation_method '[LNi2(mu-L-alanyl-L-alaninato)]BPh4x2MeCN'
_cell_angle_alpha 97.83(3)
_cell_angle_beta 105.66(3)
_cell_angle_gamma 115.48(3)
_cell_formula_units_Z 2
_cell_length_a 14.872(3)
_cell_length_b 16.889(3)
_cell_length_c 17.068(3)
_cell_measurement_reflns_used 20402
_cell_measurement_temperature 213(2)
_cell_measurement_theta_max 24.03
_cell_measurement_theta_min 3.05
_cell_volume 3565.9(19)
_computing_cell_refinement SMART
_computing_data_collection SMART
_computing_data_reduction SAINT
_computing_molecular_graphics 'ORTEP3 (FARRUGIA)'
_computing_structure_refinement 'SHELXL-97 (Sheldrick, 1997)'
_computing_structure_solution 'SHELXS-97 (Sheldrick, 1990)'
_diffrn_ambient_temperature 213(2)
_diffrn_measured_fraction_theta_full 0.933
_diffrn_measured_fraction_theta_max 0.933
_diffrn_measurement_device_type 'BRUKER AXS'
_diffrn_measurement_method hemisphere
_diffrn_radiation_monochromator graphite
_diffrn_radiation_source 'fine-focus sealed tube'
_diffrn_radiation_type MoK\a
_diffrn_radiation_wavelength 0.71073
_diffrn_reflns_av_R_equivalents 0.0497
_diffrn_reflns_av_sigmaI/netI 0.1232
_diffrn_reflns_limit_h_max 17
_diffrn_reflns_limit_h_min -17
_diffrn_reflns_limit_k_max 20
_diffrn_reflns_limit_k_min -20
_diffrn_reflns_limit_l_max 19
_diffrn_reflns_limit_l_min -20
_diffrn_reflns_number 19322
_diffrn_reflns_theta_full 25.00
_diffrn_reflns_theta_max 25.00
_diffrn_reflns_theta_min 2.45
_exptl_absorpt_coefficient_mu 0.639
_exptl_absorpt_correction_T_max 0.9102
_exptl_absorpt_correction_T_min 0.8828
_exptl_absorpt_correction_type empirical
_exptl_absorpt_process_details SADABS
_exptl_crystal_colour green
_exptl_crystal_density_diffrn 1.254
_exptl_crystal_density_method 'not measured'
_exptl_crystal_description block
_exptl_crystal_F_000 1440
_exptl_crystal_size_max 0.20
_exptl_crystal_size_mid 0.20
_exptl_crystal_size_min 0.15
_refine_diff_density_max 0.321
_refine_diff_density_min -0.289
_refine_diff_density_rms 0.042
_refine_ls_abs_structure_details 'Flack H D (1983), Acta Cryst. A39, 876-881'
_refine_ls_abs_structure_Flack 0.006(16)
_refine_ls_extinction_method none
_refine_ls_goodness_of_fit_ref 0.718
_refine_ls_hydrogen_treatment mixed
_refine_ls_matrix_type full
_refine_ls_number_parameters 1555
_refine_ls_number_reflns 18120
_refine_ls_number_restraints 3
_refine_ls_restrained_S_all 0.718
_refine_ls_R_factor_all 0.0729
_refine_ls_R_factor_gt 0.0323
_refine_ls_shift/su_max 0.002
_refine_ls_shift/su_mean 0.002
_refine_ls_structure_factor_coef Fsqd
_refine_ls_weighting_details 'calc w=1/[\s^2^(Fo^2^)+(0.0273P)^2^+0.0000P] where P=(Fo^2^+2Fc^2^)/3'
_refine_ls_weighting_scheme calc
_refine_ls_wR_factor_gt 0.0646
_refine_ls_wR_factor_ref 0.0693
_reflns_number_gt 9782
_reflns_number_total 18120
_reflns_threshold_expression >2sigma(I)
_cod_duplicate_entry 7031836
_cod_data_source_file c4dt02007c2.cif
_cod_data_source_block p1
_cod_original_cell_volume 3566.0(12)
_cod_original_sg_symbol_H-M P1
_cod_database_code 7032375

loop_
_symmetry_equiv_pos_as_xyz
'x, y, z'

loop_
_atom_site_label
_atom_site_type_symbol
_atom_site_fract_x
_atom_site_fract_y
_atom_site_fract_z
_atom_site_U_iso_or_equiv
_atom_site_adp_type
_atom_site_occupancy
_atom_site_symmetry_multiplicity
_atom_site_calc_flag
_atom_site_refinement_flags
O3A O 0.8672(3) -0.3238(3) 0.2336(3) 0.0490(11) Uani 1 1 d .
N7A N 0.7176(5) -0.3182(4) 0.2297(4) 0.0377(16) Uani 1 1 d .
H7A H 0.6594 -0.3204 0.1979 0.045 Uiso 1 1 calc R
N8A N 0.6529(6) -0.3246(7) 0.0598(5) 0.075(3) Uani 1 1 d .
H8AA H 0.6270 -0.3532 0.0045 0.112 Uiso 1 1 d R
H8AB H 0.6603 -0.2687 0.0669 0.112 Uiso 1 1 d R
C41A C 0.8265(6) -0.2184(5) 0.3761(4) 0.0570(19) Uani 1 1 d .
H41A H 0.8884 -0.2046 0.3602 0.086 Uiso 1 1 calc R
H41B H 0.8446 -0.2190 0.4350 0.086 Uiso 1 1 calc R
H41C H 0.8055 -0.1721 0.3693 0.086 Uiso 1 1 calc R
C39A C 0.6299(10) -0.3312(7) 0.3349(8) 0.032(3) Uani 1 1 d .
C40A C 0.7343(5) -0.3121(5) 0.3193(4) 0.0302(17) Uani 1 1 d .
H40A H 0.7529 -0.3594 0.3333 0.036 Uiso 1 1 calc R
C42A C 0.7855(5) -0.3205(4) 0.1937(4) 0.0348(14) Uani 1 1 d .
C43A C 0.7618(5) -0.3168(5) 0.1017(4) 0.0379(17) Uani 1 1 d .
H43A H 0.7656 -0.3671 0.0680 0.046 Uiso 1 1 calc R
C44A C 0.8497(9) -0.2234(8) 0.1017(7) 0.063(3) Uani 1 1 d .
H44A H 0.8513 -0.2270 0.0449 0.095 Uiso 1 1 calc R
H44B H 0.9189 -0.2095 0.1410 0.095 Uiso 1 1 calc R
H44C H 0.8336 -0.1755 0.1192 0.095 Uiso 1 1 calc R
Ni1A Ni 0.39194(9) -0.40248(7) 0.25574(8) 0.0270(3) Uani 1 1 d .
Ni2A Ni 0.53833(10) -0.33576(8) 0.47374(8) 0.0270(3) Uani 1 1 d .
S1A S 0.3947(2) -0.48530(17) 0.36664(19) 0.0310(7) Uani 1 1 d .
S2A S 0.4315(2) -0.28265(17) 0.37964(18) 0.0290(7) Uani 1 1 d .
O1A O 0.5473(6) -0.3602(5) 0.2715(5) 0.0293(18) Uani 1 1 d .
O2A O 0.6400(5) -0.3163(4) 0.4118(4) 0.0245(16) Uani 1 1 d .
N1A N 0.3440(7) -0.5349(6) 0.1542(6) 0.036(2) Uani 1 1 d .
N2A N 0.2201(7) -0.4523(5) 0.1999(6) 0.032(2) Uani 1 1 d .
N3A N 0.3958(7) -0.3091(5) 0.1723(6) 0.028(2) Uani 1 1 d .
N4A N 0.6514(7) -0.1867(5) 0.5588(5) 0.029(2) Uani 1 1 d .
N5A N 0.4664(7) -0.3433(6) 0.5695(5) 0.028(2) Uani 1 1 d .
N6A N 0.6131(7) -0.4082(6) 0.5463(6) 0.033(2) Uani 1 1 d .
C1A C 0.4690(9) -0.5386(7) 0.3444(8) 0.032(3) Uani 1 1 d .
C2A C 0.4502(9) -0.5837(7) 0.2640(7) 0.026(3) Uani 1 1 d .
C3A C 0.5143(9) -0.6181(7) 0.2476(7) 0.039(3) Uani 1 1 d .
H3A H 0.4965 -0.6502 0.1913 0.047 Uiso 1 1 calc R
C4A C 0.6051(9) -0.6072(7) 0.3113(7) 0.033(3) Uani 1 1 d .
C5A C 0.6161(9) -0.5708(7) 0.3943(8) 0.035(3) Uani 1 1 d .
H5A H 0.6702 -0.5696 0.4392 0.042 Uiso 1 1 calc R
C6A C 0.5538(9) -0.5366(7) 0.4150(7) 0.029(3) Uani 1 1 d .
C7A C 0.3455(9) -0.6082(6) 0.1950(7) 0.040(3) Uani 1 1 d .
H7A1 H 0.3261 -0.6621 0.1503 0.048 Uiso 1 1 calc R
H7A2 H 0.2897 -0.6261 0.2194 0.048 Uiso 1 1 calc R
C8A C 0.4128(10) -0.5206(8) 0.1024(8) 0.057(4) Uani 1 1 d .
H8A1 H 0.3899 -0.5788 0.0631 0.086 Uiso 1 1 calc R
H8A2 H 0.4868 -0.4951 0.1397 0.086 Uiso 1 1 calc R
H8A3 H 0.4066 -0.4785 0.0707 0.086 Uiso 1 1 calc R
C9A C 0.2305(8) -0.5693(7) 0.0981(7) 0.044(3) Uani 1 1 d .
H9A1 H 0.1966 -0.6349 0.0690 0.053 Uiso 1 1 calc R
H9A2 H 0.2284 -0.5368 0.0548 0.053 Uiso 1 1 calc R
C10A C 0.1690(9) -0.5532(7) 0.1536(8) 0.041(3) Uani 1 1 d .
H10A H 0.0944 -0.5756 0.1173 0.049 Uiso 1 1 calc R
H10B H 0.1689 -0.5879 0.1952 0.049 Uiso 1 1 calc R
C11A C 0.1767(8) -0.4463(7) 0.2678(8) 0.040(3) Uani 1 1 d .
H11A H 0.2098 -0.3827 0.3004 0.061 Uiso 1 1 calc R
H11B H 0.1920 -0.4811 0.3050 0.061 Uiso 1 1 calc R
H11C H 0.0998 -0.4712 0.2423 0.061 Uiso 1 1 calc R
C12A C 0.2844(10) -0.3586(8) 0.1068(8) 0.047(3) Uani 1 1 d .
H12A H 0.2773 -0.4082 0.0640 0.057 Uiso 1 1 calc R
H12B H 0.2713 -0.3160 0.0780 0.057 Uiso 1 1 calc R
C13A C 0.2010(7) -0.3986(7) 0.1476(7) 0.034(3) Uani 1 1 d .
H13A H 0.1994 -0.3480 0.1818 0.041 Uiso 1 1 calc R
H13B H 0.1303 -0.4364 0.1024 0.041 Uiso 1 1 calc R
C14A C 0.4764(9) -0.2834(7) 0.1330(7) 0.041(3) Uani 1 1 d .
H14A H 0.4720 -0.3382 0.1018 0.061 Uiso 1 1 calc R
H14B H 0.5472 -0.2457 0.1768 0.061 Uiso 1 1 calc R
H14C H 0.4635 -0.2490 0.0943 0.061 Uiso 1 1 calc R
C15A C 0.4096(9) -0.2200(7) 0.2197(7) 0.033(3) Uani 1 1 d .
H15A H 0.4021 -0.1850 0.1793 0.040 Uiso 1 1 calc R
H15B H 0.3514 -0.2338 0.2412 0.040 Uiso 1 1 calc R
C16A C 0.5137(10) -0.1606(7) 0.2926(8) 0.038(3) Uani 1 1 d .
C17A C 0.5269(8) -0.1782(6) 0.3711(7) 0.021(2) Uani 1 1 d .
C18A C 0.6148(10) -0.1123(8) 0.4431(8) 0.039(3) Uani 1 1 d .
C19A C 0.6932(9) -0.0332(7) 0.4341(8) 0.040(3) Uani 1 1 d .
H19A H 0.7529 0.0096 0.4826 0.048 Uiso 1 1 calc R
C20A C 0.6854(10) -0.0168(8) 0.3582(9) 0.043(3) Uani 1 1 d .
C21A C 0.5961(9) -0.0790(6) 0.2869(8) 0.036(3) Uani 1 1 d .
H21A H 0.5894 -0.0674 0.2339 0.043 Uiso 1 1 calc R
C22A C 0.6161(9) -0.1231(7) 0.5306(8) 0.038(3) Uani 1 1 d .
H22A H 0.6630 -0.0627 0.5725 0.045 Uiso 1 1 calc R
H22B H 0.5436 -0.1437 0.5307 0.045 Uiso 1 1 calc R
C23A C 0.7665(8) -0.1462(7) 0.5712(8) 0.045(3) Uani 1 1 d .
H23A H 0.7746 -0.1437 0.5170 0.068 Uiso 1 1 calc R
H23B H 0.7945 -0.1837 0.5947 0.068 Uiso 1 1 calc R
H23C H 0.8057 -0.0847 0.6101 0.068 Uiso 1 1 calc R
C24A C 0.5269(11) -0.2468(7) 0.6331(8) 0.051(3) Uani 1 1 d .
H24A H 0.4890 -0.2133 0.6154 0.061 Uiso 1 1 calc R
H24B H 0.5259 -0.2527 0.6892 0.061 Uiso 1 1 calc R
C25A C 0.6415(11) -0.1919(8) 0.6404(8) 0.055(3) Uani 1 1 d .
H25A H 0.6726 -0.1297 0.6774 0.066 Uiso 1 1 calc R
H25B H 0.6826 -0.2199 0.6671 0.066 Uiso 1 1 calc R
C26A C 0.3533(9) -0.3751(8) 0.5377(7) 0.049(3) Uani 1 1 d .
H26A H 0.3273 -0.3814 0.5841 0.074 Uiso 1 1 calc R
H26B H 0.3165 -0.4340 0.4949 0.074 Uiso 1 1 calc R
H26C H 0.3397 -0.3313 0.5126 0.074 Uiso 1 1 calc R
C27A C 0.4842(9) -0.4103(7) 0.6148(8) 0.040(2) Uani 1 1 d .
H27A H 0.4792 -0.3981 0.6708 0.048 Uiso 1 1 calc R
H27B H 0.4282 -0.4731 0.5818 0.048 Uiso 1 1 calc R
C28A C 0.5943(9) -0.4011(8) 0.6255(7) 0.044(3) Uani 1 1 d .
H28A H 0.6499 -0.3417 0.6663 0.052 Uiso 1 1 calc R
H28B H 0.6003 -0.4491 0.6492 0.052 Uiso 1 1 calc R
C29A C 0.7300(8) -0.3711(7) 0.5639(7) 0.038(3) Uani 1 1 d .
H29A H 0.7688 -0.3070 0.5966 0.058 Uiso 1 1 calc R
H29B H 0.7413 -0.3769 0.5105 0.058 Uiso 1 1 calc R
H29C H 0.7556 -0.4053 0.5958 0.058 Uiso 1 1 calc R
C30A C 0.5574(9) -0.5091(7) 0.5038(6) 0.031(3) Uani 1 1 d .
H30A H 0.4837 -0.5359 0.5022 0.037 Uiso 1 1 calc R
H30B H 0.5931 -0.5361 0.5390 0.037 Uiso 1 1 calc R
C31A C 0.6850(9) -0.6305(7) 0.2949(7) 0.035(3) Uani 1 1 d .
C32A C 0.7477(10) -0.6483(7) 0.3687(9) 0.058(4) Uani 1 1 d .
H32A H 0.6993 -0.6882 0.3920 0.087 Uiso 1 1 calc R
H32B H 0.7996 -0.5908 0.4122 0.087 Uiso 1 1 calc R
H32C H 0.7846 -0.6776 0.3495 0.087 Uiso 1 1 calc R
C33A C 0.6220(11) -0.7256(8) 0.2183(9) 0.069(4) Uani 1 1 d .
H33A H 0.6733 -0.7423 0.2075 0.103 Uiso 1 1 calc R
H33B H 0.5831 -0.7175 0.1673 0.103 Uiso 1 1 calc R
H33C H 0.5721 -0.7738 0.2344 0.103 Uiso 1 1 calc R
C34A C 0.7595(10) -0.5548(8) 0.2641(9) 0.063(4) Uani 1 1 d .
H34A H 0.8092 -0.5717 0.2503 0.094 Uiso 1 1 calc R
H34B H 0.7993 -0.4970 0.3089 0.094 Uiso 1 1 calc R
H34C H 0.7167 -0.5483 0.2140 0.094 Uiso 1 1 calc R
C35A C 0.7795(9) 0.0689(7) 0.3486(9) 0.052(3) Uani 1 1 d .
C36A C 0.8108(11) 0.1553(9) 0.4198(10) 0.090(5) Uani 1 1 d .
H36A H 0.8669 0.2091 0.4146 0.136 Uiso 1 1 calc R
H36B H 0.8363 0.1472 0.4751 0.136 Uiso 1 1 calc R
H36C H 0.7486 0.1631 0.4138 0.136 Uiso 1 1 calc R
C37A C 0.7434(8) 0.0933(7) 0.2677(8) 0.060(3) Uani 1 1 d .
H37A H 0.7998 0.1516 0.2695 0.090 Uiso 1 1 calc R
H37B H 0.6794 0.0978 0.2629 0.090 Uiso 1 1 calc R
H37C H 0.7280 0.0461 0.2189 0.090 Uiso 1 1 calc R
C38A C 0.8724(9) 0.0563(9) 0.3589(9) 0.121(6) Uani 1 1 d .
H38A H 0.8627 0.0191 0.3056 0.181 Uiso 1 1 calc R
H38B H 0.8802 0.0258 0.4025 0.181 Uiso 1 1 calc R
H38C H 0.9361 0.1155 0.3757 0.181 Uiso 1 1 calc R
C39B C 0.2246(9) 0.0234(7) -0.4478(7) 0.032(3) Uani 1 1 d .
C40B C 0.1181(6) -0.0276(6) -0.4365(4) 0.0384(18) Uani 1 1 d .
H40B H 0.0856 -0.0932 -0.4673 0.046 Uiso 1 1 calc R
O3B O -0.0161(4) -0.1587(3) -0.3755(3) 0.0612(13) Uani 1 1 d .
N7B N 0.1320(5) -0.0211(4) -0.3476(4) 0.0500(18) Uani 1 1 d .
H7B H 0.1866 0.0270 -0.3085 0.060 Uiso 1 1 calc R
N8B N 0.1767(11) 0.0206(11) -0.1821(7) 0.226(9) Uani 1 1 d .
H8BA H 0.2319 0.0197 -0.1448 0.271 Uiso 1 1 d R
H8BB H 0.1602 0.0610 -0.1584 0.271 Uiso 1 1 d R
C41B C 0.0421(6) 0.0064(6) -0.4780(5) 0.069(2) Uani 1 1 d .
H41D H -0.0228 -0.0217 -0.4659 0.103 Uiso 1 1 calc R
H41E H 0.0243 -0.0100 -0.5391 0.103 Uiso 1 1 calc R
H41F H 0.0768 0.0725 -0.4555 0.103 Uiso 1 1 calc R
C42B C 0.0635(5) -0.0869(5) -0.3237(4) 0.0436(16) Uani 1 1 d .
C43B C 0.0839(7) -0.0693(6) -0.2299(4) 0.061(2) Uani 1 1 d .
H43B H 0.0971 -0.1170 -0.2100 0.073 Uiso 1 1 calc R
C44B C -0.0064(13) -0.0691(11) -0.2105(9) 0.122(6) Uani 1 1 d .
H44D H 0.0145 -0.0472 -0.1494 0.184 Uiso 1 1 calc R
H44E H -0.0667 -0.1308 -0.2320 0.184 Uiso 1 1 calc R
H44F H -0.0265 -0.0290 -0.2373 0.184 Uiso 1 1 calc R
Ni1B Ni 0.32497(10) 0.04836(8) -0.58240(8) 0.0286(4) Uani 1 1 d .
Ni2B Ni 0.46548(10) 0.10949(8) -0.36374(8) 0.0299(4) Uani 1 1 d .
S1B S 0.4654(2) 0.19493(18) -0.47167(19) 0.0308(7) Uani 1 1 d .
S2B S 0.4299(2) -0.00777(17) -0.48896(18) 0.0297(7) Uani 1 1 d .
O1B O 0.2184(6) 0.0187(5) -0.5246(5) 0.044(2) Uani 1 1 d .
O2B O 0.3104(6) 0.0634(5) -0.3806(5) 0.038(2) Uani 1 1 d .
N1B N 0.2508(7) 0.1246(6) -0.6540(6) 0.032(2) Uani 1 1 d .
N2B N 0.3966(8) 0.0610(6) -0.6752(6) 0.042(2) Uani 1 1 d .
N3B N 0.2158(7) -0.0959(6) -0.6744(6) 0.039(2) Uani 1 1 d .
N4B N 0.4631(8) 0.0108(6) -0.2811(6) 0.037(2) Uani 1 1 d .
N5B N 0.6350(7) 0.1614(6) -0.3085(6) 0.034(2) Uani 1 1 d .
N6B N 0.5069(7) 0.2356(6) -0.2628(6) 0.036(2) Uani 1 1 d .
C1B C 0.3910(9) 0.2495(7) -0.4532(7) 0.027(3) Uani 1 1 d .
C2B C 0.3176(9) 0.2523(7) -0.5174(7) 0.029(3) Uani 1 1 d .
C3B C 0.2503(9) 0.2854(7) -0.5024(7) 0.035(3) Uani 1 1 d .
H3B H 0.1971 0.2830 -0.5490 0.042 Uiso 1 1 calc R
C4B C 0.2602(9) 0.3213(7) -0.4211(8) 0.033(3) Uani 1 1 d .
C5B C 0.3433(9) 0.3263(7) -0.3534(8) 0.033(3) Uani 1 1 d .
H5B H 0.3528 0.3519 -0.2973 0.040 Uiso 1 1 calc R
C6B C 0.4128(10) 0.2943(7) -0.3669(8) 0.038(3) Uani 1 1 d .
C7B C 0.3109(9) 0.2253(7) -0.6069(7) 0.037(3) Uani 1 1 d .
H7B1 H 0.3841 0.2503 -0.6062 0.044 Uiso 1 1 calc R
H7B2 H 0.2774 0.2553 -0.6398 0.044 Uiso 1 1 calc R
C8B C 0.1373(10) 0.0923(8) -0.6691(9) 0.052(3) Uani 1 1 d .
H8B1 H 0.1268 0.0944 -0.6153 0.077 Uiso 1 1 calc R
H8B2 H 0.0948 0.0298 -0.7060 0.077 Uiso 1 1 calc R
H8B3 H 0.1151 0.1314 -0.6958 0.077 Uiso 1 1 calc R
C9B C 0.2681(9) 0.1155(8) -0.7373(7) 0.041(2) Uani 1 1 d .
H9B1 H 0.2122 0.0562 -0.7781 0.049 Uiso 1 1 calc R
H9B2 H 0.2646 0.1641 -0.7613 0.049 Uiso 1 1 calc R
C10B C 0.3761(9) 0.1228(8) -0.7211(7) 0.041(2) Uani 1 1 d .
H10C H 0.3841 0.1105 -0.7759 0.049 Uiso 1 1 calc R
H10D H 0.4311 0.1861 -0.6884 0.049 Uiso 1 1 calc R
C11B C 0.5168(9) 0.0970(9) -0.6344(8) 0.067(4) Uani 1 1 d .
H11D H 0.5485 0.1066 -0.6774 0.101 Uiso 1 1 calc R
H11E H 0.5291 0.0526 -0.6093 0.101 Uiso 1 1 calc R
H11F H 0.5492 0.1545 -0.5905 0.101 Uiso 1 1 calc R
C12B C 0.3545(11) -0.0286(8) -0.7342(8) 0.054(3) Uani 1 1 d .
H12C H 0.3939 -0.0586 -0.7094 0.065 Uiso 1 1 calc R
H12D H 0.3666 -0.0201 -0.7869 0.065 Uiso 1 1 calc R
C13B C 0.2357(10) -0.0906(8) -0.7555(7) 0.051(3) Uani 1 1 d .
H13C H 0.1943 -0.0660 -0.7882 0.061 Uiso 1 1 calc R
H13D H 0.2129 -0.1520 -0.7900 0.061 Uiso 1 1 calc R
C14B C 0.1019(10) -0.1344(8) -0.6905(9) 0.065(4) Uani 1 1 d .
H14D H 0.0747 -0.0997 -0.7205 0.098 Uiso 1 1 calc R
H14E H 0.0910 -0.1312 -0.6369 0.098 Uiso 1 1 calc R
H14F H 0.0640 -0.1978 -0.7249 0.098 Uiso 1 1 calc R
C15B C 0.2489(10) -0.1653(7) -0.6433(7) 0.039(3) Uani 1 1 d .
H15C H 0.2024 -0.2254 -0.6858 0.047 Uiso 1 1 calc R
H15D H 0.3224 -0.1459 -0.6401 0.047 Uiso 1 1 calc R
C16B C 0.2432(9) -0.1753(6) -0.5591(7) 0.027(3) Uani 1 1 d .
C17B C 0.3292(10) -0.1108(7) -0.4859(8) 0.036(3) Uani 1 1 d .
C18B C 0.3369(8) -0.1344(6) -0.4069(7) 0.024(2) Uani 1 1 d .
C19B C 0.2529(10) -0.2141(8) -0.4052(7) 0.041(3) Uani 1 1 d .
H19B H 0.2598 -0.2284 -0.3533 0.049 Uiso 1 1 calc R
C20B C 0.1596(9) -0.2740(7) -0.4754(8) 0.037(3) Uani 1 1 d .
C21B C 0.1616(9) -0.2529(7) -0.5536(7) 0.033(3) Uani 1 1 d .
H21B H 0.1043 -0.2941 -0.6042 0.039 Uiso 1 1 calc R
C22B C 0.4378(9) -0.0809(7) -0.3330(7) 0.035(3) Uani 1 1 d .
H22C H 0.4965 -0.0709 -0.3532 0.042 Uiso 1 1 calc R
H22D H 0.4386 -0.1190 -0.2946 0.042 Uiso 1 1 calc R
C23B C 0.3839(10) -0.0104(8) -0.2360(8) 0.059(4) Uani 1 1 d .
H23D H 0.3967 -0.0447 -0.1973 0.089 Uiso 1 1 calc R
H23E H 0.3115 -0.0464 -0.2777 0.089 Uiso 1 1 calc R
H23F H 0.3930 0.0465 -0.2043 0.089 Uiso 1 1 calc R
C24B C 0.5707(9) 0.0586(8) -0.2172(8) 0.044(3) Uani 1 1 d .
H24C H 0.5829 0.0157 -0.1884 0.052 Uiso 1 1 calc R
H24D H 0.5768 0.1077 -0.1745 0.052 Uiso 1 1 calc R
C25B C 0.6556(10) 0.0992(8) -0.2539(8) 0.054(3) Uani 1 1 d .
H25C H 0.6574 0.0497 -0.2895 0.065 Uiso 1 1 calc R
H25D H 0.7256 0.1357 -0.2075 0.065 Uiso 1 1 calc R
C26B C 0.6908(10) 0.1656(9) -0.3699(8) 0.059(3) Uani 1 1 d .
H26D H 0.6791 0.2035 -0.4049 0.089 Uiso 1 1 calc R
H26E H 0.6627 0.1043 -0.4059 0.089 Uiso 1 1 calc R
H26F H 0.7670 0.1917 -0.3388 0.089 Uiso 1 1 calc R
C27B C 0.6825(9) 0.2537(7) -0.2513(8) 0.051(3) Uani 1 1 d .
H27C H 0.7518 0.2686 -0.2099 0.061 Uiso 1 1 calc R
H27D H 0.6963 0.2974 -0.2848 0.061 Uiso 1 1 calc R
C28B C 0.6185(11) 0.2672(8) -0.2050(8) 0.062(4) Uani 1 1 d .
H28C H 0.6525 0.3324 -0.1747 0.075 Uiso 1 1 calc R
H28D H 0.6165 0.2333 -0.1626 0.075 Uiso 1 1 calc R
C29B C 0.4357(10) 0.2226(8) -0.2152(7) 0.051(3) Uani 1 1 d .
H29D H 0.4561 0.2814 -0.1784 0.077 Uiso 1 1 calc R
H29E H 0.4414 0.1824 -0.1810 0.077 Uiso 1 1 calc R
H29F H 0.3624 0.1954 -0.2546 0.077 Uiso 1 1 calc R
C30B C 0.5126(8) 0.3124(7) -0.2974(7) 0.036(3) Uani 1 1 d .
H30C H 0.5709 0.3313 -0.3192 0.043 Uiso 1 1 calc R
H30D H 0.5319 0.3642 -0.2504 0.043 Uiso 1 1 calc R
C31B C 0.1813(9) 0.3531(7) -0.3985(8) 0.040(3) Uani 1 1 d .
C32B C 0.1123(9) 0.3623(8) -0.4810(7) 0.056(4) Uani 1 1 d .
H32D H 0.0667 0.3025 -0.5228 0.085 Uiso 1 1 calc R
H32E H 0.1594 0.4037 -0.5043 0.085 Uiso 1 1 calc R
H32F H 0.0682 0.3863 -0.4668 0.085 Uiso 1 1 calc R
C33B C 0.1014(10) 0.2744(8) -0.3778(8) 0.057(4) Uani 1 1 d .
H33D H 0.0602 0.2211 -0.4275 0.086 Uiso 1 1 calc R
H33E H 0.0535 0.2919 -0.3614 0.086 Uiso 1 1 calc R
H33F H 0.1394 0.2598 -0.3313 0.086 Uiso 1 1 calc R
C34B C 0.2344(9) 0.4377(7) -0.3290(7) 0.050(3) Uani 1 1 d .
H34D H 0.1819 0.4548 -0.3222 0.075 Uiso 1 1 calc R
H34E H 0.2882 0.4862 -0.3419 0.075 Uiso 1 1 calc R
H34F H 0.2683 0.4282 -0.2767 0.075 Uiso 1 1 calc R
C35B C 0.0663(11) -0.3614(9) -0.4775(9) 0.059(4) Uani 1 1 d .
C36B C -0.0364(8) -0.3522(6) -0.5104(7) 0.068(3) Uani 1 1 d .
H36D H -0.0451 -0.3417 -0.5657 0.101 Uiso 1 1 calc R
H36E H -0.0295 -0.3011 -0.4708 0.101 Uiso 1 1 calc R
H36F H -0.0984 -0.4082 -0.5150 0.101 Uiso 1 1 calc R
C37B C 0.0513(9) -0.4457(6) -0.5365(9) 0.059(4) Uani 1 1 d .
H37D H 0.0336 -0.4418 -0.5943 0.089 Uiso 1 1 calc R
H37E H -0.0063 -0.5001 -0.5335 0.089 Uiso 1 1 calc R
H37F H 0.1171 -0.4489 -0.5192 0.089 Uiso 1 1 calc R
C38B C 0.0846(11) -0.3663(9) -0.3838(9) 0.132(6) Uani 1 1 d .
H38D H 0.0389 -0.4283 -0.3844 0.198 Uiso 1 1 calc R
H38E H 0.0673 -0.3247 -0.3545 0.198 Uiso 1 1 calc R
H38F H 0.1590 -0.3489 -0.3546 0.198 Uiso 1 1 calc R
B1 B -0.0646(12) 0.1043(9) 0.0150(10) 0.046(4) Uani 1 1 d .
B2 B 0.9237(10) 0.5954(8) 0.8754(8) 0.031(3) Uani 1 1 d .
C101 C -0.0395(9) 0.1796(7) 0.0979(7) 0.034(3) Uani 1 1 d .
C102 C 0.0461(11) 0.2132(8) 0.1764(9) 0.053(4) Uani 1 1 d .
H102 H 0.0986 0.1955 0.1793 0.063 Uiso 1 1 calc R
C103 C 0.0585(11) 0.2710(8) 0.2503(8) 0.059(4) Uani 1 1 d .
H103 H 0.1147 0.2874 0.3017 0.071 Uiso 1 1 calc R
C104 C -0.0148(13) 0.3044(8) 0.2465(10) 0.063(4) Uani 1 1 d .
H104 H -0.0051 0.3473 0.2938 0.075 Uiso 1 1 calc R
C105 C -0.0984(10) 0.2728(8) 0.1733(8) 0.050(3) Uani 1 1 d .
H105 H -0.1505 0.2910 0.1702 0.060 Uiso 1 1 calc R
C106 C -0.1093(10) 0.2130(7) 0.1014(8) 0.050(3) Uani 1 1 d .
H106 H -0.1686 0.1941 0.0515 0.060 Uiso 1 1 calc R
C201 C 0.0277(9) 0.0720(7) 0.0304(7) 0.031(3) Uani 1 1 d .
C202 C 0.1352(10) 0.1320(7) 0.0399(7) 0.039(3) Uani 1 1 d .
H202 H 0.1542 0.1933 0.0421 0.047 Uiso 1 1 calc R
C203 C 0.2117(9) 0.1079(8) 0.0461(7) 0.039(3) Uani 1 1 d .
H203 H 0.2808 0.1517 0.0522 0.047 Uiso 1 1 calc R
C204 C 0.1882(11) 0.0172(8) 0.0436(7) 0.043(3) Uani 1 1 d .
H204 H 0.2408 -0.0006 0.0483 0.051 Uiso 1 1 calc R
C205 C 0.0832(12) -0.0457(8) 0.0337(8) 0.054(4) Uani 1 1 d .
H205 H 0.0652 -0.1071 0.0299 0.065 Uiso 1 1 calc R
C206 C 0.0053(10) -0.0202(7) 0.0292(8) 0.045(3) Uani 1 1 d .
H206 H -0.0630 -0.0636 0.0253 0.054 Uiso 1 1 calc R
C301 C -0.0619(9) 0.1457(7) -0.0675(8) 0.041(3) Uani 1 1 d .
C302 C -0.0356(9) 0.2356(7) -0.0633(8) 0.045(3) Uani 1 1 d .
H302 H -0.0235 0.2748 -0.0123 0.054 Uiso 1 1 calc R
C303 C -0.0262(9) 0.2707(7) -0.1325(9) 0.061(4) Uani 1 1 d .
H303 H -0.0071 0.3325 -0.1270 0.073 Uiso 1 1 calc R
C304 C -0.0452(9) 0.2142(8) -0.2086(8) 0.051(3) Uani 1 1 d .
H304 H -0.0390 0.2369 -0.2553 0.062 Uiso 1 1 calc R
C305 C -0.0720(11) 0.1285(10) -0.2140(9) 0.062(4) Uani 1 1 d .
H305 H -0.0867 0.0893 -0.2660 0.075 Uiso 1 1 calc R
C306 C -0.0795(10) 0.0939(8) -0.1460(8) 0.048(3) Uani 1 1 d .
H306 H -0.0974 0.0321 -0.1531 0.058 Uiso 1 1 calc R
C401 C -0.1839(10) 0.0158(7) -0.0023(8) 0.038(3) Uani 1 1 d .
C402 C -0.2683(10) -0.0309(8) -0.0809(9) 0.049(3) Uani 1 1 d .
H402 H -0.2586 -0.0104 -0.1281 0.059 Uiso 1 1 calc R
C403 C -0.3639(9) -0.1045(7) -0.0933(8) 0.047(3) Uani 1 1 d .
H403 H -0.4159 -0.1357 -0.1485 0.057 Uiso 1 1 calc R
C404 C -0.3851(10) -0.1342(8) -0.0233(10) 0.059(3) Uani 1 1 d .
H404 H -0.4516 -0.1833 -0.0302 0.071 Uiso 1 1 calc R
C405 C -0.3040(11) -0.0880(8) 0.0552(9) 0.057(3) Uani 1 1 d .
H405 H -0.3148 -0.1051 0.1035 0.068 Uiso 1 1 calc R
C406 C -0.2100(9) -0.0189(6) 0.0633(7) 0.043(3) Uani 1 1 d .
H406 H -0.1565 0.0091 0.1180 0.052 Uiso 1 1 calc R
C501 C 1.0420(10) 0.6798(7) 0.8956(8) 0.037(3) Uani 1 1 d .
C502 C 1.0708(10) 0.7050(7) 0.8279(8) 0.055(3) Uani 1 1 d .
H502 H 1.0214 0.6730 0.7719 0.066 Uiso 1 1 calc R
C503 C 1.1769(12) 0.7805(8) 0.8429(10) 0.077(4) Uani 1 1 d .
H503 H 1.1949 0.7972 0.7967 0.092 Uiso 1 1 calc R
C504 C 1.2504(11) 0.8271(8) 0.9246(9) 0.064(3) Uani 1 1 d .
H504 H 1.3183 0.8755 0.9335 0.077 Uiso 1 1 calc R
C505 C 1.2263(12) 0.8044(9) 0.9926(10) 0.072(4) Uani 1 1 d .
H505 H 1.2776 0.8358 1.0480 0.087 Uiso 1 1 calc R
C506 C 1.1221(10) 0.7322(8) 0.9786(9) 0.046(3) Uani 1 1 d .
H506 H 1.1054 0.7184 1.0261 0.055 Uiso 1 1 calc R
C601 C 0.8322(11) 0.6280(8) 0.8617(8) 0.047(3) Uani 1 1 d .
C602 C 0.8526(9) 0.7152(8) 0.8631(7) 0.046(3) Uani 1 1 d .
H602 H 0.9225 0.7582 0.8699 0.055 Uiso 1 1 calc R
C603 C 0.7769(12) 0.7460(9) 0.8553(8) 0.054(4) Uani 1 1 d .
H603 H 0.7944 0.8063 0.8544 0.065 Uiso 1 1 calc R
C604 C 0.6768(13) 0.6837(11) 0.8491(9) 0.068(4) Uani 1 1 d .
H604 H 0.6253 0.7025 0.8465 0.082 Uiso 1 1 calc R
C605 C 0.6500(12) 0.5954(9) 0.8464(8) 0.061(4) Uani 1 1 d .
H605 H 0.5797 0.5527 0.8390 0.073 Uiso 1 1 calc R
C606 C 0.7294(10) 0.5688(8) 0.8551(8) 0.045(3) Uani 1 1 d .
H606 H 0.7116 0.5085 0.8563 0.054 Uiso 1 1 calc R
C701 C 0.9186(8) 0.5480(6) 0.9524(7) 0.028(2) Uani 1 1 d .
C702 C 0.9273(9) 0.5945(7) 1.0326(8) 0.042(3) Uani 1 1 d .
H702 H 0.9414 0.6554 1.0401 0.051 Uiso 1 1 calc R
C703 C 0.9175(9) 0.5604(8) 1.0997(8) 0.050(3) Uani 1 1 d .
H703 H 0.9252 0.5965 1.1507 0.060 Uiso 1 1 calc R
C704 C 0.8950(9) 0.4668(7) 1.0891(8) 0.048(3) Uani 1 1 d .
H704 H 0.8887 0.4408 1.1340 0.058 Uiso 1 1 calc R
C705 C 0.8828(9) 0.4165(7) 1.0143(7) 0.036(2) Uani 1 1 d .
H705 H 0.8668 0.3551 1.0073 0.044 Uiso 1 1 calc R
C706 C 0.8939(8) 0.4553(7) 0.9457(8) 0.034(2) Uani 1 1 d .
H706 H 0.8847 0.4185 0.8944 0.040 Uiso 1 1 calc R
C801 C 0.8936(9) 0.5174(7) 0.7845(8) 0.033(3) Uani 1 1 d .
C802 C 0.8098(9) 0.4882(7) 0.7100(7) 0.034(3) Uani 1 1 d .
H802 H 0.7603 0.5093 0.7075 0.041 Uiso 1 1 calc R
C803 C 0.7955(11) 0.4279(7) 0.6375(8) 0.044(3) Uani 1 1 d .
H803 H 0.7336 0.4055 0.5887 0.052 Uiso 1 1 calc R
C804 C 0.8683(11) 0.4009(7) 0.6355(8) 0.046(3) Uani 1 1 d .
H804 H 0.8613 0.3656 0.5843 0.055 Uiso 1 1 calc R
C805 C 0.9550(12) 0.4264(7) 0.7110(10) 0.060(4) Uani 1 1 d .
H805 H 1.0035 0.4046 0.7117 0.072 Uiso 1 1 calc R
C806 C 0.9683(8) 0.4843(7) 0.7848(8) 0.036(3) Uani 1 1 d .
H806 H 1.0265 0.5018 0.8351 0.043 Uiso 1 1 calc R
N9 N 1.3791(8) 0.7163(7) 0.7747(7) 0.117(3) Uiso 1 1 d .
C45 C 1.3320(8) 0.6747(7) 0.8127(7) 0.074(3) Uiso 1 1 d .
C46 C 1.2866(8) 0.6171(7) 0.8686(6) 0.091(3) Uiso 1 1 d .
H46A H 1.3252 0.5854 0.8861 0.136 Uiso 1 1 d R
H46B H 1.2124 0.5734 0.8374 0.136 Uiso 1 1 d R
H46C H 1.2934 0.6575 0.9179 0.136 Uiso 1 1 d R
N10 N 0.3455(12) -0.5760(10) -0.1151(9) 0.176(5) Uiso 1 1 d .
C47 C 0.3119(7) -0.6484(6) -0.1201(5) 0.0606(19) Uiso 1 1 d .
C48 C 0.2390(11) -0.7478(9) -0.1222(10) 0.141(6) Uiso 1 1 d .
H48A H 0.1762 -0.7518 -0.1136 0.211 Uiso 1 1 d R
H48B H 0.2767 -0.7641 -0.0779 0.211 Uiso 1 1 d R
H48C H 0.2184 -0.7892 -0.1763 0.211 Uiso 1 1 d R
N11 N 0.4672(9) -0.9814(7) 0.1101(7) 0.130(4) Uiso 1 1 d .
C49 C 0.5177(9) -0.9478(8) 0.0705(7) 0.085(3) Uiso 1 1 d .
C50 C 0.5964(7) -0.9221(7) 0.0350(6) 0.084(3) Uiso 1 1 d .
H50A H 0.6424 -0.8570 0.0579 0.125 Uiso 1 1 d R
H50B H 0.5636 -0.9376 -0.0257 0.125 Uiso 1 1 d R
H50C H 0.6377 -0.9524 0.0488 0.125 Uiso 1 1 d R
N12 N 0.4700(9) -0.7194(8) 0.0058(7) 0.146(4) Uiso 1 1 d .
C51 C 0.5944(17) -0.6522(16) 0.0054(13) 0.250(9) Uiso 1 1 d .
C52 C 0.6219(8) -0.5661(7) 0.0130(7) 0.079(3) Uiso 1 1 d .
H52A H 0.6426 -0.5336 0.0711 0.118 Uiso 1 1 d R
H52B H 0.5625 -0.5621 -0.0221 0.118 Uiso 1 1 d R
H52C H 0.6811 -0.5394 -0.0053 0.118 Uiso 1 1 d R

loop_
_atom_site_aniso_label
_atom_site_aniso_U_11
_atom_site_aniso_U_22
_atom_site_aniso_U_33
_atom_site_aniso_U_23
_atom_site_aniso_U_13
_atom_site_aniso_U_12
O3A 0.040(3) 0.066(3) 0.052(3) 0.022(2) 0.024(2) 0.030(3)
N7A 0.032(4) 0.055(4) 0.035(4) 0.020(4) 0.016(3) 0.025(4)
N8A 0.034(4) 0.145(8) 0.038(4) 0.012(5) -0.001(4) 0.050(5)
C41A 0.041(5) 0.082(6) 0.046(5) 0.018(5) 0.026(4) 0.023(5)
C39A 0.036(7) 0.023(4) 0.043(7) 0.014(4) 0.023(6) 0.014(5)
C40A 0.027(4) 0.043(4) 0.028(4) 0.016(4) 0.016(3) 0.019(4)
C42A 0.034(4) 0.036(4) 0.039(4) 0.014(3) 0.021(3) 0.015(3)
C43A 0.038(5) 0.038(4) 0.038(4) 0.012(4) 0.018(4) 0.017(4)
C44A 0.064(7) 0.106(9) 0.040(7) 0.035(7) 0.020(6) 0.054(8)
Ni1A 0.0236(9) 0.0282(8) 0.0287(9) 0.0093(7) 0.0090(8) 0.0122(7)
Ni2A 0.0268(9) 0.0300(8) 0.0252(9) 0.0102(7) 0.0111(8) 0.0134(7)
S1A 0.0327(19) 0.0291(15) 0.0352(18) 0.0119(14) 0.0126(16) 0.0178(15)
S2A 0.0294(19) 0.0272(15) 0.0311(19) 0.0098(14) 0.0135(16) 0.0127(15)
O1A 0.018(5) 0.038(4) 0.021(5) 0.005(4) 0.003(4) 0.009(4)
O2A 0.018(4) 0.034(4) 0.019(4) 0.012(3) 0.013(4) 0.006(3)
N1A 0.034(6) 0.040(5) 0.031(6) 0.005(4) 0.005(5) 0.020(5)
N2A 0.014(5) 0.025(5) 0.038(6) 0.005(5) -0.001(5) 0.001(4)
N3A 0.021(5) 0.033(5) 0.031(6) 0.009(4) 0.009(5) 0.015(4)
N4A 0.030(5) 0.020(4) 0.019(4) -0.001(3) 0.001(4) 0.002(4)
N5A 0.035(6) 0.045(5) 0.028(5) 0.021(4) 0.027(5) 0.027(5)
N6A 0.043(6) 0.034(5) 0.022(5) 0.008(4) 0.009(5) 0.021(5)
C1A 0.022(7) 0.022(6) 0.040(8) 0.013(6) 0.010(7) 0.000(6)
C2A 0.027(7) 0.028(6) 0.027(6) 0.011(5) 0.010(5) 0.016(6)
C3A 0.039(8) 0.043(7) 0.023(6) 0.006(6) 0.003(6) 0.016(7)
C4A 0.051(8) 0.034(6) 0.029(7) 0.010(6) 0.022(7) 0.028(6)
C5A 0.035(7) 0.038(6) 0.039(8) 0.013(6) 0.010(6) 0.026(6)
C6A 0.023(6) 0.033(6) 0.033(6) 0.015(5) 0.013(5) 0.014(5)
C7A 0.055(8) 0.015(5) 0.039(7) -0.003(5) 0.005(6) 0.019(6)
C8A 0.052(7) 0.065(8) 0.061(8) 0.016(7) 0.015(7) 0.037(7)
C9A 0.025(6) 0.042(6) 0.042(7) 0.002(5) -0.019(5) 0.018(5)
C10A 0.015(5) 0.035(5) 0.047(6) 0.003(5) -0.002(5) 0.003(5)
C11A 0.016(6) 0.053(6) 0.055(7) 0.021(6) 0.023(6) 0.011(5)
C12A 0.062(9) 0.047(7) 0.038(8) 0.021(6) 0.010(7) 0.033(7)
C13A 0.005(5) 0.029(5) 0.053(7) 0.003(5) 0.000(5) 0.004(5)
C14A 0.040(7) 0.047(7) 0.039(6) 0.023(6) 0.013(6) 0.023(6)
C15A 0.020(6) 0.035(6) 0.027(6) 0.008(5) -0.004(5) 0.007(5)
C16A 0.047(8) 0.035(6) 0.046(8) 0.023(6) 0.022(7) 0.025(7)
C17A 0.013(6) 0.020(5) 0.021(6) 0.004(5) 0.000(5) 0.004(5)
C18A 0.052(9) 0.044(7) 0.039(7) 0.018(6) 0.026(7) 0.031(7)
C19A 0.021(6) 0.021(5) 0.058(8) 0.003(5) 0.006(6) 0.002(5)
C20A 0.045(7) 0.031(6) 0.058(8) 0.021(6) 0.021(7) 0.020(6)
C21A 0.025(6) 0.015(5) 0.046(7) 0.007(5) -0.002(5) 0.001(5)
C22A 0.024(7) 0.023(6) 0.048(8) -0.005(6) 0.010(6) 0.003(5)
C23A 0.018(5) 0.039(6) 0.071(7) 0.014(5) 0.010(6) 0.012(5)
C24A 0.090(9) 0.043(6) 0.042(7) 0.012(5) 0.045(7) 0.040(7)
C25A 0.082(9) 0.036(6) 0.041(7) 0.009(5) 0.030(7) 0.020(6)
C26A 0.060(8) 0.073(7) 0.037(5) 0.034(5) 0.021(5) 0.043(7)
C27A 0.042(6) 0.040(5) 0.054(7) 0.023(5) 0.026(6) 0.027(5)
C28A 0.050(7) 0.048(6) 0.036(6) 0.010(5) 0.001(5) 0.036(6)
C29A 0.033(7) 0.058(6) 0.044(7) 0.025(5) 0.021(6) 0.032(6)
C30A 0.031(7) 0.046(6) 0.015(5) 0.010(5) 0.007(5) 0.018(6)
C31A 0.033(6) 0.025(5) 0.026(5) -0.002(4) 0.000(5) 0.005(5)
C32A 0.050(9) 0.041(7) 0.084(11) 0.009(7) 0.033(8) 0.022(7)
C33A 0.067(10) 0.043(8) 0.108(12) 0.007(8) 0.045(9) 0.034(8)
C34A 0.058(8) 0.054(7) 0.105(11) 0.045(7) 0.059(8) 0.027(7)
C35A 0.022(5) 0.030(5) 0.082(9) 0.020(6) 0.011(6) -0.002(5)
C36A 0.063(11) 0.070(10) 0.090(11) 0.035(9) -0.008(9) 0.010(9)
C37A 0.062(6) 0.041(5) 0.086(7) 0.038(5) 0.042(6) 0.019(5)
C38A 0.058(7) 0.123(10) 0.236(18) 0.125(11) 0.077(10) 0.056(8)
C39B 0.024(6) 0.043(6) 0.021(6) 0.008(4) 0.001(5) 0.014(5)
C40B 0.031(5) 0.053(5) 0.025(4) 0.008(4) 0.010(4) 0.017(5)
O3B 0.061(4) 0.051(3) 0.061(3) 0.017(3) 0.032(3) 0.013(3)
N7B 0.033(4) 0.059(5) 0.033(4) 0.002(4) 0.019(3) 0.000(4)
N8B 0.169(14) 0.234(14) 0.037(7) -0.031(8) 0.052(9) -0.089(12)
C41B 0.042(5) 0.099(7) 0.077(6) 0.031(5) 0.028(5) 0.040(5)
C42B 0.033(4) 0.053(5) 0.042(4) 0.011(4) 0.013(4) 0.019(4)
C43B 0.080(6) 0.087(6) 0.045(5) 0.040(5) 0.040(5) 0.050(6)
C44B 0.142(14) 0.172(15) 0.066(10) 0.020(10) 0.077(10) 0.069(12)
Ni1B 0.0294(9) 0.0337(8) 0.0274(9) 0.0116(7) 0.0132(8) 0.0170(8)
Ni2B 0.0264(9) 0.0300(8) 0.0281(9) 0.0076(7) 0.0054(8) 0.0125(8)
S1B 0.0252(18) 0.0309(15) 0.0358(18) 0.0090(14) 0.0103(16) 0.0140(15)
S2B 0.0274(19) 0.0273(15) 0.0315(19) 0.0099(14) 0.0094(16) 0.0116(15)
O1B 0.042(5) 0.062(5) 0.024(5) 0.009(4) 0.004(4) 0.028(4)
O2B 0.034(5) 0.055(5) 0.030(5) 0.016(4) 0.014(5) 0.023(5)
N1B 0.024(6) 0.043(5) 0.042(6) 0.019(5) 0.019(5) 0.021(5)
N2B 0.041(6) 0.042(5) 0.045(6) 0.013(5) 0.010(5) 0.024(5)
N3B 0.036(6) 0.051(5) 0.042(6) 0.026(5) 0.019(5) 0.026(5)
N4B 0.038(6) 0.027(5) 0.032(6) 0.010(4) 0.006(6) 0.008(5)
N5B 0.039(6) 0.036(5) 0.035(6) 0.015(5) 0.015(5) 0.025(5)
N6B 0.027(5) 0.032(5) 0.033(6) 0.003(4) -0.004(5) 0.011(4)
C1B 0.028(7) 0.024(6) 0.031(7) 0.005(5) 0.013(6) 0.015(6)
C2B 0.040(7) 0.029(5) 0.022(6) 0.007(5) 0.010(5) 0.020(6)
C3B 0.032(7) 0.036(6) 0.029(7) 0.009(6) 0.006(6) 0.014(6)
C4B 0.022(7) 0.024(6) 0.050(8) 0.010(6) 0.008(6) 0.012(6)
C5B 0.042(8) 0.021(6) 0.041(7) 0.004(5) 0.025(7) 0.014(6)
C6B 0.041(8) 0.027(6) 0.034(7) 0.002(5) 0.003(6) 0.015(6)
C7B 0.042(7) 0.033(6) 0.055(8) 0.028(6) 0.020(6) 0.029(6)
C8B 0.043(8) 0.035(5) 0.066(9) 0.010(6) 0.014(7) 0.015(6)
C9B 0.060(6) 0.057(5) 0.025(5) 0.024(4) 0.032(5) 0.032(5)
C10B 0.060(6) 0.057(5) 0.025(5) 0.024(4) 0.032(5) 0.032(5)
C11B 0.034(7) 0.114(9) 0.064(8) 0.029(7) 0.039(6) 0.032(7)
C12B 0.074(8) 0.054(7) 0.047(7) 0.027(6) 0.041(6) 0.027(6)
C13B 0.075(9) 0.054(7) 0.020(5) 0.016(5) 0.011(6) 0.030(7)
C14B 0.056(9) 0.035(6) 0.069(8) 0.010(6) -0.010(7) 0.012(6)
C15B 0.063(9) 0.039(6) 0.019(6) 0.011(5) 0.014(6) 0.027(7)
C16B 0.020(6) 0.014(5) 0.029(7) -0.004(5) -0.001(6) 0.002(5)
C17B 0.047(8) 0.030(6) 0.045(8) 0.014(6) 0.027(7) 0.024(6)
C18B 0.015(6) 0.015(5) 0.026(6) -0.001(5) 0.003(5) -0.001(5)
C19B 0.057(8) 0.053(7) 0.036(7) 0.030(6) 0.034(7) 0.032(7)
C20B 0.026(6) 0.032(6) 0.042(7) 0.008(5) 0.016(6) 0.003(5)
C21B 0.034(6) 0.030(6) 0.024(5) 0.003(5) 0.007(5) 0.011(5)
C22B 0.048(8) 0.035(6) 0.047(8) 0.026(6) 0.030(7) 0.028(6)
C23B 0.074(9) 0.059(8) 0.057(8) 0.017(6) 0.054(8) 0.026(7)
C24B 0.032(8) 0.040(6) 0.034(7) 0.011(6) -0.001(7) 0.004(6)
C25B 0.061(8) 0.037(6) 0.048(8) 0.024(6) -0.002(7) 0.020(6)
C26B 0.056(8) 0.064(7) 0.045(7) 0.014(6) 0.004(7) 0.028(7)
C27B 0.033(6) 0.029(5) 0.072(8) 0.011(5) 0.000(6) 0.012(5)
C28B 0.085(10) 0.037(6) 0.049(8) -0.010(6) 0.008(8) 0.032(7)
C29B 0.086(9) 0.059(7) 0.025(6) 0.012(6) 0.037(7) 0.039(7)
C30B 0.022(6) 0.043(6) 0.028(6) 0.003(5) 0.000(5) 0.010(5)
C31B 0.038(7) 0.033(5) 0.066(8) 0.012(5) 0.034(6) 0.024(5)
C32B 0.062(9) 0.099(9) 0.050(8) 0.038(7) 0.019(7) 0.070(8)
C33B 0.080(9) 0.054(7) 0.068(8) 0.027(6) 0.040(8) 0.048(7)
C34B 0.045(8) 0.062(8) 0.040(7) -0.002(6) 0.009(6) 0.033(7)
C35B 0.069(9) 0.062(7) 0.055(7) 0.030(6) 0.039(7) 0.025(7)
C36B 0.038(6) 0.021(4) 0.132(9) 0.000(5) 0.047(6) 0.002(4)
C37B 0.034(7) 0.019(5) 0.116(11) 0.016(7) 0.031(8) 0.005(6)
C38B 0.118(13) 0.096(10) 0.101(10) 0.051(8) 0.047(10) -0.027(8)
B1 0.068(10) 0.044(7) 0.045(9) 0.025(7) 0.032(8) 0.034(8)
B2 0.021(7) 0.034(6) 0.032(7) 0.007(6) 0.001(6) 0.014(6)
C101 0.034(7) 0.035(5) 0.037(6) 0.024(5) 0.009(6) 0.019(5)
C102 0.073(10) 0.046(7) 0.060(10) 0.032(7) 0.031(9) 0.038(8)
C103 0.070(10) 0.054(7) 0.038(8) 0.022(6) 0.004(7) 0.024(7)
C104 0.106(13) 0.053(8) 0.070(11) 0.034(8) 0.064(11) 0.050(10)
C105 0.056(9) 0.068(8) 0.050(8) 0.030(7) 0.032(7) 0.039(7)
C106 0.059(9) 0.029(5) 0.046(7) 0.012(5) 0.022(7) 0.006(6)
C201 0.031(7) 0.020(5) 0.031(6) 0.003(5) 0.004(5) 0.010(5)
C202 0.050(8) 0.027(5) 0.034(6) 0.007(5) 0.014(6) 0.015(6)
C203 0.034(7) 0.055(7) 0.039(7) 0.014(6) 0.011(6) 0.032(7)
C204 0.062(8) 0.055(7) 0.024(6) 0.009(5) 0.010(6) 0.043(7)
C205 0.087(11) 0.038(6) 0.049(8) 0.012(6) 0.021(8) 0.042(8)
C206 0.059(8) 0.017(4) 0.050(7) 0.014(5) 0.009(6) 0.016(5)
C301 0.042(7) 0.042(6) 0.056(8) 0.022(5) 0.026(6) 0.026(5)
C302 0.041(7) 0.055(7) 0.031(5) 0.008(5) 0.010(5) 0.020(6)
C303 0.035(6) 0.037(6) 0.094(10) 0.032(7) 0.011(7) 0.008(5)
C304 0.030(6) 0.078(8) 0.035(6) 0.026(6) 0.011(5) 0.015(6)
C305 0.056(8) 0.075(8) 0.047(8) 0.015(6) 0.013(7) 0.029(7)
C306 0.059(7) 0.042(5) 0.039(6) 0.013(5) 0.011(6) 0.026(5)
C401 0.038(7) 0.030(5) 0.040(6) 0.004(5) 0.010(6) 0.015(5)
C402 0.051(8) 0.049(7) 0.056(8) 0.031(6) 0.020(7) 0.027(7)
C403 0.025(6) 0.027(5) 0.058(7) 0.003(5) -0.008(5) 0.002(5)
C404 0.047(7) 0.034(6) 0.103(10) 0.033(6) 0.037(7) 0.017(5)
C405 0.060(7) 0.052(7) 0.057(7) 0.020(6) 0.030(6) 0.021(6)
C406 0.051(6) 0.030(5) 0.039(5) 0.016(4) 0.019(5) 0.007(5)
C501 0.047(7) 0.030(5) 0.047(7) 0.017(5) 0.021(6) 0.026(5)
C502 0.050(6) 0.023(5) 0.058(6) 0.005(5) 0.009(5) -0.003(5)
C503 0.079(10) 0.039(6) 0.071(9) 0.003(6) 0.028(8) -0.001(6)
C504 0.053(7) 0.029(6) 0.082(9) 0.015(6) 0.016(7) 0.001(5)
C505 0.083(10) 0.051(8) 0.085(9) 0.032(7) 0.023(8) 0.036(8)
C506 0.046(8) 0.037(6) 0.048(7) 0.011(6) 0.010(6) 0.019(6)
C601 0.078(10) 0.054(7) 0.030(7) 0.019(6) 0.022(7) 0.047(7)
C602 0.046(7) 0.058(7) 0.031(6) 0.004(5) 0.010(5) 0.029(6)
C603 0.068(10) 0.056(8) 0.035(7) 0.005(6) 0.000(7) 0.041(8)
C604 0.079(10) 0.109(11) 0.045(8) 0.012(8) 0.016(8) 0.077(10)
C605 0.066(10) 0.069(9) 0.047(9) 0.011(7) 0.021(8) 0.034(8)
C606 0.043(7) 0.061(7) 0.049(7) 0.025(6) 0.021(6) 0.037(6)
C701 0.023(6) 0.022(5) 0.029(5) 0.004(4) 0.001(5) 0.009(4)
C702 0.050(7) 0.048(6) 0.046(7) 0.015(5) 0.024(6) 0.034(5)
C703 0.052(7) 0.077(8) 0.038(7) 0.021(6) 0.024(6) 0.042(7)
C704 0.052(7) 0.059(7) 0.048(7) 0.029(6) 0.019(6) 0.035(6)
C705 0.048(6) 0.036(5) 0.037(5) 0.022(4) 0.017(5) 0.026(5)
C706 0.037(6) 0.027(4) 0.044(6) 0.013(4) 0.017(5) 0.019(4)
C801 0.042(7) 0.023(5) 0.043(7) 0.012(5) 0.027(6) 0.018(5)
C802 0.039(8) 0.037(6) 0.023(6) 0.006(5) 0.006(6) 0.019(6)
C803 0.074(9) 0.030(5) 0.038(7) 0.013(5) 0.031(7) 0.028(6)
C804 0.064(10) 0.036(7) 0.028(7) 0.010(6) 0.023(7) 0.013(7)
C805 0.085(11) 0.032(6) 0.108(12) 0.037(7) 0.075(10) 0.039(7)
C806 0.033(6) 0.041(6) 0.052(7) 0.023(5) 0.024(6) 0.026(5)

loop_
_atom_type_symbol
_atom_type_description
_atom_type_scat_dispersion_real
_atom_type_scat_dispersion_imag
_atom_type_scat_source
C C 0.0033 0.0016 'International Tables Vol C Tables 4.2.6.8 and 6.1.1.4'
H H 0.0000 0.0000 'International Tables Vol C Tables 4.2.6.8 and 6.1.1.4'
B B 0.0013 0.0007 'International Tables Vol C Tables 4.2.6.8 and 6.1.1.4'
N N 0.0061 0.0033 'International Tables Vol C Tables 4.2.6.8 and 6.1.1.4'
O O 0.0106 0.0060 'International Tables Vol C Tables 4.2.6.8 and 6.1.1.4'
S S 0.1246 0.1234 'International Tables Vol C Tables 4.2.6.8 and 6.1.1.4'
Ni Ni 0.3393 1.1124 'International Tables Vol C Tables 4.2.6.8 and 6.1.1.4'

loop_
_geom_angle_atom_site_label_1
_geom_angle_atom_site_label_2
_geom_angle_atom_site_label_3
_geom_angle
C42A N7A C40A 124.2(6)
O1A C39A O2A 128.0(10)
O1A C39A C40A 117.3(9)
O2A C39A C40A 114.7(10)
N7A C40A C41A 110.6(5)
N7A C40A C39A 110.1(7)
C41A C40A C39A 110.9(6)
O3A C42A N7A 121.6(5)
O3A C42A C43A 120.9(5)
N7A C42A C43A 117.5(5)
N8A C43A C42A 113.6(5)
N8A C43A C44A 108.3(6)
C42A C43A C44A 107.9(6)
O1A Ni1A N2A 163.2(3)
O1A Ni1A N3A 86.8(3)
N2A Ni1A N3A 81.7(3)
O1A Ni1A N1A 88.6(3)
N2A Ni1A N1A 81.3(3)
N3A Ni1A N1A 99.5(3)
O1A Ni1A S2A 95.3(2)
N2A Ni1A S2A 97.2(2)
N3A Ni1A S2A 91.1(2)
N1A Ni1A S2A 168.9(2)
O1A Ni1A S1A 93.8(2)
N2A Ni1A S1A 99.5(3)
N3A Ni1A S1A 171.0(2)
N1A Ni1A S1A 89.4(2)
S2A Ni1A S1A 79.98(10)
O2A Ni2A N5A 165.0(3)
O2A Ni2A N6A 87.7(3)
N5A Ni2A N6A 82.4(3)
O2A Ni2A N4A 88.2(3)
N5A Ni2A N4A 82.6(3)
N6A Ni2A N4A 100.1(3)
O2A Ni2A S2A 94.2(2)
N5A Ni2A S2A 97.5(2)
N6A Ni2A S2A 170.3(3)
N4A Ni2A S2A 89.5(2)
O2A Ni2A S1A 93.8(2)
N5A Ni2A S1A 97.5(3)
N6A Ni2A S1A 90.8(2)
N4A Ni2A S1A 169.0(2)
S2A Ni2A S1A 79.59(10)
C1A S1A Ni1A 101.2(4)
C1A S1A Ni2A 102.3(4)
Ni1A S1A Ni2A 88.54(10)
C17A S2A Ni1A 105.3(3)
C17A S2A Ni2A 105.4(3)
Ni1A S2A Ni2A 90.12(9)
C39A O1A Ni1A 133.3(7)
C39A O2A Ni2A 134.7(7)
C8A N1A C9A 110.2(9)
C8A N1A C7A 108.4(8)
C9A N1A C7A 107.0(8)
C8A N1A Ni1A 114.1(7)
C9A N1A Ni1A 106.0(5)
C7A N1A Ni1A 110.9(7)
C13A N2A C11A 109.2(7)
C13A N2A C10A 114.5(9)
C11A N2A C10A 107.0(8)
C13A N2A Ni1A 109.5(6)
C11A N2A Ni1A 110.2(7)
C10A N2A Ni1A 106.3(6)
C14A N3A C12A 111.5(9)
C14A N3A C15A 105.5(8)
C12A N3A C15A 105.7(7)
C14A N3A Ni1A 118.7(6)
C12A N3A Ni1A 103.4(6)
C15A N3A Ni1A 111.4(6)
C25A N4A C22A 108.4(8)
C25A N4A C23A 108.2(9)
C22A N4A C23A 107.0(8)
C25A N4A Ni2A 102.8(6)
C22A N4A Ni2A 112.4(6)
C23A N4A Ni2A 117.6(6)
C26A N5A C27A 107.3(8)
C26A N5A C24A 110.2(8)
C27A N5A C24A 109.4(9)
C26A N5A Ni2A 115.4(7)
C27A N5A Ni2A 107.4(5)
C24A N5A Ni2A 107.0(6)
C28A N6A C29A 110.3(9)
C28A N6A C30A 104.5(8)
C29A N6A C30A 107.9(7)
C28A N6A Ni2A 106.0(5)
C29A N6A Ni2A 114.9(6)
C30A N6A Ni2A 112.7(7)
C2A C1A C6A 117.4(9)
C2A C1A S1A 123.0(9)
C6A C1A S1A 119.6(8)
C1A C2A C3A 122.0(11)
C1A C2A C7A 117.0(9)
C3A C2A C7A 120.3(9)
C2A C3A C4A 122.9(10)
C5A C4A C3A 114.4(9)
C5A C4A C31A 121.1(10)
C3A C4A C31A 124.5(9)
C6A C5A C4A 125.0(11)
C5A C6A C1A 117.5(10)
C5A C6A C30A 124.0(10)
C1A C6A C30A 118.0(8)
N1A C7A C2A 116.7(9)
N1A C9A C10A 108.9(9)
N2A C10A C9A 111.1(9)
N3A C12A C13A 111.0(10)
N2A C13A C12A 114.3(7)
C16A C15A N3A 115.5(8)
C17A C16A C21A 118.5(12)
C17A C16A C15A 119.6(10)
C21A C16A C15A 121.5(11)
C16A C17A C18A 119.3(10)
C16A C17A S2A 120.1(9)
C18A C17A S2A 120.6(8)
C17A C18A C19A 119.7(11)
C17A C18A C22A 118.6(10)
C19A C18A C22A 121.3(12)
C20A C19A C18A 122.1(12)
C19A C20A C21A 118.9(11)
C19A C20A C35A 121.0(12)
C21A C20A C35A 120.0(11)
C20A C21A C16A 121.3(11)
N4A C22A C18A 116.3(8)
C25A C24A N5A 113.6(8)
N4A C25A C24A 112.7(11)
C28A C27A N5A 110.9(8)
N6A C28A C27A 113.1(9)
N6A C30A C6A 115.9(8)
C4A C31A C32A 114.1(9)
C4A C31A C34A 109.5(8)
C32A C31A C34A 111.8(10)
C4A C31A C33A 108.5(9)
C32A C31A C33A 105.3(8)
C34A C31A C33A 107.4(9)
C38A C35A C37A 113.3(10)
C38A C35A C36A 109.3(12)
C37A C35A C36A 102.5(8)
C38A C35A C20A 110.8(9)
C37A C35A C20A 112.8(10)
C36A C35A C20A 107.6(10)
O1B C39B O2B 127.1(10)
O1B C39B C40B 115.3(9)
O2B C39B C40B 117.6(9)
N7B C40B C39B 112.1(7)
N7B C40B C41B 112.4(5)
C39B C40B C41B 109.7(7)
C42B N7B C40B 122.4(7)
O3B C42B N7B 123.0(6)
O3B C42B C43B 119.9(6)
N7B C42B C43B 117.0(7)
N8B C43B C44B 106.3(9)
N8B C43B C42B 110.6(7)
C44B C43B C42B 112.2(8)
O1B Ni1B N2B 163.4(4)
O1B Ni1B N3B 87.3(3)
N2B Ni1B N3B 80.7(4)
O1B Ni1B N1B 89.4(3)
N2B Ni1B N1B 81.3(3)
N3B Ni1B N1B 99.0(3)
O1B Ni1B S1B 95.7(2)
N2B Ni1B S1B 98.0(3)
N3B Ni1B S1B 169.9(2)
N1B Ni1B S1B 90.7(2)
O1B Ni1B S2B 92.7(2)
N2B Ni1B S2B 98.9(2)
N3B Ni1B S2B 90.7(2)
N1B Ni1B S2B 170.2(3)
S1B Ni1B S2B 79.55(10)
O2B Ni2B N5B 163.5(3)
O2B Ni2B N6B 88.4(3)
N5B Ni2B N6B 81.8(3)
O2B Ni2B N4B 86.7(3)
N5B Ni2B N4B 82.0(3)
N6B Ni2B N4B 99.9(3)
O2B Ni2B S2B 95.1(2)
N5B Ni2B S2B 96.9(2)
N6B Ni2B S2B 169.5(3)
N4B Ni2B S2B 90.3(2)
O2B Ni2B S1B 95.1(2)
N5B Ni2B S1B 98.1(2)
N6B Ni2B S1B 89.8(2)
N4B Ni2B S1B 170.2(2)
S2B Ni2B S1B 80.02(10)
C1B S1B Ni2B 103.8(4)
C1B S1B Ni1B 102.5(4)
Ni2B S1B Ni1B 89.24(10)
C17B S2B Ni2B 104.7(4)
C17B S2B Ni1B 102.6(4)
Ni2B S2B Ni1B 89.62(9)
C39B O1B Ni1B 134.4(7)
C39B O2B Ni2B 132.3(7)
C8B N1B C7B 107.1(7)
C8B N1B C9B 110.6(9)
C7B N1B C9B 107.1(8)
C8B N1B Ni1B 115.8(6)
C7B N1B Ni1B 110.4(6)
C9B N1B Ni1B 105.4(5)
C12B N2B C10B 110.4(10)
C12B N2B C11B 105.2(9)
C10B N2B C11B 110.3(9)
C12B N2B Ni1B 110.5(7)
C10B N2B Ni1B 109.3(6)
C11B N2B Ni1B 111.1(7)
C14B N3B C13B 110.4(10)
C14B N3B C15B 106.7(9)
C13B N3B C15B 106.2(8)
C14B N3B Ni1B 116.2(7)
C13B N3B Ni1B 105.7(7)
C15B N3B Ni1B 111.2(7)
C24B N4B C22B 111.5(8)
C24B N4B C23B 108.4(9)
C22B N4B C23B 105.5(8)
C24B N4B Ni2B 103.5(6)
C22B N4B Ni2B 111.6(6)
C23B N4B Ni2B 116.4(6)
C27B N5B C26B 108.9(9)
C27B N5B C25B 108.1(9)
C26B N5B C25B 107.7(8)
C27B N5B Ni2B 107.6(6)
C26B N5B Ni2B 115.8(7)
C25B N5B Ni2B 108.4(6)
C29B N6B C30B 106.3(7)
C29B N6B C28B 111.1(9)
C30B N6B C28B 105.4(9)
C29B N6B Ni2B 116.4(7)
C30B N6B Ni2B 112.8(7)
C28B N6B Ni2B 104.5(6)
C2B C1B C6B 119.5(9)
C2B C1B S1B 121.8(8)
C6B C1B S1B 118.7(8)
C1B C2B C3B 121.4(10)
C1B C2B C7B 120.2(9)
C3B C2B C7B 118.2(10)
C4B C3B C2B 121.6(11)
C3B C4B C5B 117.2(9)
C3B C4B C31B 124.7(10)
C5B C4B C31B 118.0(10)
C4B C5B C6B 122.2(10)
C5B C6B C1B 117.3(10)
C5B C6B C30B 123.2(10)
C1B C6B C30B 119.2(9)
C2B C7B N1B 117.7(9)
C10B C9B N1B 108.5(9)
N2B C10B C9B 115.4(9)
N2B C12B C13B 113.0(9)
N3B C13B C12B 108.9(10)
C16B C15B N3B 114.9(8)
C21B C16B C17B 120.6(11)
C21B C16B C15B 120.7(10)
C17B C16B C15B 118.2(10)
C16B C17B C18B 117.3(10)
C16B C17B S2B 122.3(9)
C18B C17B S2B 120.3(9)
C19B C18B C17B 119.2(11)
C19B C18B C22B 121.0(10)
C17B C18B C22B 119.4(9)
C20B C19B C18B 124.4(10)
C19B C20B C21B 113.8(10)
C19B C20B C35B 126.8(11)
C21B C20B C35B 119.0(11)
C16B C21B C20B 123.8(11)
C18B C22B N4B 119.0(8)
N4B C24B C25B 112.8(11)
C24B C25B N5B 111.9(9)
C28B C27B N5B 115.7(10)
C27B C28B N6B 111.9(10)
N6B C30B C6B 116.5(9)
C34B C31B C33B 110.7(10)
C34B C31B C32B 110.5(8)
C33B C31B C32B 104.7(10)
C34B C31B C4B 114.6(9)
C33B C31B C4B 106.8(8)
C32B C31B C4B 109.0(8)
C20B C35B C37B 112.1(9)
C20B C35B C36B 107.1(9)
C37B C35B C36B 109.0(11)
C20B C35B C38B 107.9(11)
C37B C35B C38B 112.8(10)
C36B C35B C38B 107.6(9)
C101 B1 C201 111.3(11)
C101 B1 C301 111.8(9)
C201 B1 C301 105.0(9)
C101 B1 C401 105.7(9)
C201 B1 C401 110.4(8)
C301 B1 C401 112.7(11)
C501 B2 C701 112.3(9)
C501 B2 C601 112.2(9)
C701 B2 C601 106.0(8)
C501 B2 C801 106.6(9)
C701 B2 C801 110.1(8)
C601 B2 C801 109.6(9)
C106 C101 C102 111.9(10)
C106 C101 B1 121.5(11)
C102 C101 B1 126.4(9)
C103 C102 C101 124.6(11)
C102 C103 C104 119.2(13)
C105 C104 C103 117.8(11)
C104 C105 C106 121.0(11)
C101 C106 C105 125.3(12)
C202 C201 C206 114.1(9)
C202 C201 B1 122.3(9)
C206 C201 B1 123.5(10)
C203 C202 C201 125.1(10)
C202 C203 C204 120.1(11)
C205 C204 C203 117.6(10)
C206 C205 C204 122.1(10)
C205 C206 C201 120.9(11)
C302 C301 C306 113.9(11)
C302 C301 B1 123.5(11)
C306 C301 B1 122.5(9)
C301 C302 C303 122.4(10)
C304 C303 C302 120.0(9)
C305 C304 C303 118.4(12)
C304 C305 C306 122.0(13)
C305 C306 C301 123.3(11)
C402 C401 C406 112.5(11)
C402 C401 B1 125.3(11)
C406 C401 B1 122.2(11)
C403 C402 C401 123.8(12)
C402 C403 C404 120.3(12)
C405 C404 C403 117.0(11)
C406 C405 C404 120.3(12)
C405 C406 C401 126.0(13)
C502 C501 C506 115.7(11)
C502 C501 B2 118.8(11)
C506 C501 B2 125.4(11)
C501 C502 C503 120.9(13)
C504 C503 C502 120.1(13)
C505 C504 C503 121.1(13)
C504 C505 C506 119.1(15)
C505 C506 C501 123.0(13)
C602 C601 C606 114.9(10)
C602 C601 B2 124.0(12)
C606 C601 B2 120.9(10)
C601 C602 C603 125.1(12)
C604 C603 C602 116.8(11)
C605 C604 C603 121.6(12)
C604 C605 C606 119.0(14)
C601 C606 C605 122.5(11)
C702 C701 C706 112.6(10)
C702 C701 B2 121.7(8)
C706 C701 B2 125.4(10)
C703 C702 C701 127.2(9)
C702 C703 C704 117.2(10)
C705 C704 C703 119.8(11)
C704 C705 C706 121.0(9)
C701 C706 C705 122.2(10)
C802 C801 C806 117.0(10)
C802 C801 B2 126.2(8)
C806 C801 B2 116.6(10)
C801 C802 C803 121.8(10)
C804 C803 C802 121.6(13)
C803 C804 C805 119.1(11)
C806 C805 C804 119.6(10)
C805 C806 C801 120.5(12)
N9 C45 C46 169.9(11)
N10 C47 C48 164.0(12)
N11 C49 C50 160.9(12)
C52 C51 N12 115.7(14)

loop_
_geom_bond_atom_site_label_1
_geom_bond_atom_site_label_2
_geom_bond_distance
O3A C42A 1.251(6)
N7A C42A 1.328(7)
N7A C40A 1.463(8)
N8A C43A 1.522(9)
C41A C40A 1.523(9)
C39A O1A 1.242(13)
C39A O2A 1.256(13)
C39A C40A 1.549(12)
C42A C43A 1.529(8)
C43A C44A 1.557(14)
Ni1A O1A 2.028(7)
Ni1A N2A 2.182(8)
Ni1A N3A 2.257(8)
Ni1A N1A 2.328(8)
Ni1A S2A 2.460(3)
Ni1A S1A 2.504(3)
Ni2A O2A 2.011(6)
Ni2A N5A 2.171(7)
Ni2A N6A 2.260(8)
Ni2A N4A 2.306(8)
Ni2A S2A 2.480(3)
Ni2A S1A 2.505(4)
S1A C1A 1.779(10)
S2A C17A 1.782(10)
N1A C8A 1.490(14)
N1A C9A 1.496(13)
N1A C7A 1.507(13)
N2A C13A 1.417(13)
N2A C11A 1.483(13)
N2A C10A 1.516(12)
N3A C14A 1.465(13)
N3A C12A 1.499(15)
N3A C15A 1.508(11)
N4A C25A 1.449(14)
N4A C22A 1.466(12)
N4A C23A 1.484(13)
N5A C26A 1.436(13)
N5A C27A 1.528(12)
N5A C24A 1.541(14)
N6A C28A 1.452(13)
N6A C29A 1.495(13)
N6A C30A 1.498(12)
C1A C2A 1.366(15)
C1A C6A 1.475(15)
C2A C3A 1.379(13)
C2A C7A 1.518(15)
C3A C4A 1.407(15)
C4A C5A 1.401(15)
C4A C31A 1.481(13)
C5A C6A 1.379(12)
C6A C30A 1.503(15)
C9A C10A 1.556(14)
C12A C13A 1.534(15)
C15A C16A 1.495(16)
C16A C17A 1.392(15)
C16A C21A 1.434(14)
C17A C18A 1.403(16)
C18A C19A 1.409(15)
C18A C22A 1.525(16)
C19A C20A 1.346(16)
C20A C21A 1.388(16)
C20A C35A 1.589(15)
C24A C25A 1.509(16)
C27A C28A 1.532(13)
C31A C32A 1.504(16)
C31A C34A 1.555(15)
C31A C33A 1.624(15)
C35A C38A 1.455(13)
C35A C37A 1.521(16)
C35A C36A 1.565(17)
C39B O1B 1.278(13)
C39B O2B 1.287(12)
C39B C40B 1.525(12)
C40B N7B 1.457(9)
C40B C41B 1.531(8)
O3B C42B 1.250(7)
N7B C42B 1.346(8)
N8B C43B 1.458(14)
C42B C43B 1.508(8)
C43B C44B 1.468(13)
Ni1B O1B 2.009(7)
Ni1B N2B 2.120(9)
Ni1B N3B 2.284(10)
Ni1B N1B 2.301(8)
Ni1B S1B 2.491(4)
Ni1B S2B 2.494(3)
Ni2B O2B 2.010(8)
Ni2B N5B 2.145(9)
Ni2B N6B 2.277(8)
Ni2B N4B 2.321(8)
Ni2B S2B 2.471(3)
Ni2B S1B 2.490(3)
S1B C1B 1.778(8)
S2B C17B 1.760(11)
N1B C8B 1.466(13)
N1B C7B 1.506(13)
N1B C9B 1.510(12)
N2B C12B 1.457(14)
N2B C10B 1.472(12)
N2B C11B 1.525(14)
N3B C14B 1.456(14)
N3B C13B 1.497(14)
N3B C15B 1.557(12)
N4B C24B 1.452(14)
N4B C22B 1.506(12)
N4B C23B 1.519(13)
N5B C27B 1.465(13)
N5B C26B 1.494(14)
N5B C25B 1.568(13)
N6B C29B 1.464(13)
N6B C30B 1.476(13)
N6B C28B 1.492(15)
C1B C2B 1.344(15)
C1B C6B 1.439(15)
C2B C3B 1.399(13)
C2B C7B 1.497(15)
C3B C4B 1.379(15)
C4B C5B 1.407(15)
C4B C31B 1.594(12)
C5B C6B 1.412(13)
C6B C30B 1.506(15)
C9B C10B 1.501(14)
C12B C13B 1.520(16)
C15B C16B 1.490(15)
C16B C21B 1.389(14)
C16B C17B 1.397(16)
C17B C18B 1.447(15)
C18B C19B 1.400(14)
C18B C22B 1.469(15)
C19B C20B 1.396(16)
C20B C21B 1.432(15)
C20B C35B 1.517(16)
C24B C25B 1.502(16)
C27B C28B 1.459(15)
C31B C34B 1.461(14)
C31B C33B 1.516(15)
C31B C32B 1.574(15)
C35B C37B 1.518(15)
C35B C36B 1.560(15)
C35B C38B 1.568(18)
B1 C101 1.604(17)
B1 C201 1.655(16)
B1 C301 1.658(17)
B1 C401 1.669(18)
B2 C501 1.621(16)
B2 C701 1.632(16)
B2 C601 1.649(15)
B2 C801 1.704(16)
C101 C106 1.389(13)
C101 C102 1.410(17)
C102 C103 1.401(16)
C103 C104 1.419(15)
C104 C105 1.342(18)
C105 C106 1.403(15)
C201 C202 1.425(15)
C201 C206 1.440(13)
C202 C203 1.348(13)
C203 C204 1.409(14)
C204 C205 1.406(17)
C205 C206 1.388(14)
C301 C302 1.382(13)
C301 C306 1.386(16)
C302 C303 1.404(16)
C303 C304 1.381(16)
C304 C305 1.308(15)
C305 C306 1.379(17)
C401 C402 1.396(17)
C401 C406 1.403(15)
C402 C403 1.363(15)
C403 C404 1.418(17)
C404 C405 1.376(17)
C405 C406 1.335(15)
C501 C502 1.395(16)
C501 C506 1.432(17)
C502 C503 1.465(16)
C503 C504 1.377(18)
C504 C505 1.360(18)
C505 C506 1.429(17)
C601 C602 1.364(14)
C601 C606 1.383(17)
C602 C603 1.413(14)
C603 C604 1.367(19)
C604 C605 1.359(17)
C605 C606 1.414(15)
C701 C702 1.424(15)
C701 C706 1.426(12)
C702 C703 1.364(15)
C703 C704 1.442(14)
C704 C705 1.354(14)
C705 C706 1.431(13)
C801 C802 1.362(16)
C801 C806 1.442(12)
C802 C803 1.394(14)
C803 C804 1.351(14)
C804 C805 1.408(18)
C805 C806 1.393(16)
N9 C45 1.162(12)
C45 C46 1.533(15)
N10 C47 1.084(14)
C47 C48 1.547(16)
N11 C49 1.163(14)
C49 C50 1.393(15)
N12 C51 1.71(2)
C51 C52 1.31(2)
